data_1564110
loop_
_publ_author_name
'Giuri, Demetra'
'Marshall, Libby J.'
'Wilson, Claire'
'Seddon, Annela'
'Adams, Dave J.'

_publ_section_title
;
 Understanding gel-to-crystal transitions in supramolecular gels.
;
_journal_issue 30
_journal_name_full 'Soft matter'
_journal_page_first 7221
_journal_page_last 7226
_journal_paper_doi 10.1039/d1sm00770j
_journal_volume 17
_journal_year 2021
_chemical_absolute_configuration unk
_chemical_formula_moiety 'C18 H20 N2 O5, H2 O'
_chemical_formula_sum 'C18 H22 N2 O6'
_chemical_formula_weight 362.37
_space_group_crystal_system orthorhombic
_space_group_IT_number 19
_space_group_name_Hall 'P 2ac 2ab'
_space_group_name_H-M_alt 'P 21 21 21'
_atom_sites_solution_hydrogens mixed
_audit_creation_date 2020-08-31
_audit_creation_method
;
Olex2 1.2
(compiled 2018.05.29 svn.r3508 for OlexSys, GUI svn.r5506)
;
_audit_update_record
;
2021-01-05 deposited with the CCDC.	2021-07-12 downloaded from the CCDC.
;
_cell_angle_alpha 90
_cell_angle_beta 90
_cell_angle_gamma 90
_cell_formula_units_Z 4
_cell_length_a 5.8565(7)
_cell_length_b 8.6565(12)
_cell_length_c 36.543(6)
_cell_measurement_reflns_used 2455
_cell_measurement_temperature 295
_cell_measurement_theta_max 21.08
_cell_measurement_theta_min 2.23
_cell_volume 1852.6(5)
_computing_cell_refinement 'SAINT V8.40A (?, 2016)'
_computing_data_collection 'APEX3 Ver. 2016.9-0 (Bruker-AXS, 2016)'
_computing_data_reduction 'SAINT V8.40A (?, 2016)'
_computing_molecular_graphics 'Olex2 (Dolomanov et al., 2009)'
_computing_publication_material 'Olex2 (Dolomanov et al., 2009)'
_computing_structure_refinement 'ShelXL (Sheldrick, 2015)'
_computing_structure_solution 'XT (Sheldrick, 2015a)'
_diffrn_ambient_temperature 295.0
_diffrn_detector_area_resol_mean 7.4074
_diffrn_detector_type 'Bruker PHOTON II'
_diffrn_measured_fraction_theta_full 0.999
_diffrn_measured_fraction_theta_max 0.999
_diffrn_measurement_device 'four-circle diffractometer'
_diffrn_measurement_device_type 'Bruker APEX-II CCD'
_diffrn_measurement_method '\f and \w scans'
_diffrn_radiation_type MoK\a
_diffrn_radiation_wavelength 0.71073
_diffrn_reflns_av_R_equivalents 0.0511
_diffrn_reflns_av_unetI/netI 0.0783
_diffrn_reflns_Laue_measured_fraction_full 0.999
_diffrn_reflns_Laue_measured_fraction_max 0.999
_diffrn_reflns_limit_h_max 6
_diffrn_reflns_limit_h_min -7
_diffrn_reflns_limit_k_max 9
_diffrn_reflns_limit_k_min -10
_diffrn_reflns_limit_l_max 44
_diffrn_reflns_limit_l_min -27
_diffrn_reflns_number 8786
_diffrn_reflns_point_group_measured_fraction_full 0.997
_diffrn_reflns_point_group_measured_fraction_max 0.996
_diffrn_reflns_theta_full 25.242
_diffrn_reflns_theta_max 25.687
_diffrn_reflns_theta_min 2.229
_diffrn_standards_number 0
_exptl_absorpt_coefficient_mu 0.098
_exptl_absorpt_correction_T_max 0.7453
_exptl_absorpt_correction_T_min 0.6746
_exptl_absorpt_correction_type multi-scan
_exptl_absorpt_process_details
'SADABS-2016/2 (Bruker,2016/2) was used for absorption correction. wR2(int) was 0.1503 before and 0.0599 after correction. The Ratio of minimum to maximum transmission is 0.9051. The \l/2 correction factor is Not present.'
_exptl_crystal_colour colourless
_exptl_crystal_colour_primary colourless
_exptl_crystal_density_diffrn 1.299
_exptl_crystal_description lath
_exptl_crystal_F_000 768
_exptl_crystal_size_max 0.68
_exptl_crystal_size_mid 0.1
_exptl_crystal_size_min 0.03
_refine_diff_density_max 0.139
_refine_diff_density_min -0.143
_refine_diff_density_rms 0.037
_refine_ls_abs_structure_details
;
 Flack x determined using 682 quotients [(I+)-(I-)]/[(I+)+(I-)]
 (Parsons, Flack and Wagner, Acta Cryst. B69 (2013) 249-259).
;
_refine_ls_abs_structure_Flack 0.4(10)
_refine_ls_extinction_method none
_refine_ls_goodness_of_fit_ref 1.017
_refine_ls_hydrogen_treatment mixed
_refine_ls_matrix_type full
_refine_ls_number_parameters 254
_refine_ls_number_reflns 3499
_refine_ls_number_restraints 0
_refine_ls_restrained_S_all 1.017
_refine_ls_R_factor_all 0.0947
_refine_ls_R_factor_gt 0.0487
_refine_ls_shift/su_max 0.000
_refine_ls_shift/su_mean 0.000
_refine_ls_structure_factor_coef Fsqd
_refine_ls_weighting_details 'w=1/[\s^2^(Fo^2^)+(0.0281P)^2^] where P=(Fo^2^+2Fc^2^)/3'
_refine_ls_weighting_scheme calc
_refine_ls_wR_factor_gt 0.0833
_refine_ls_wR_factor_ref 0.0992
_reflns_Friedel_coverage 0.683
_reflns_Friedel_fraction_full 0.993
_reflns_Friedel_fraction_max 0.992
_reflns_number_gt 2274
_reflns_number_total 3499
_reflns_threshold_expression 'I > 2\s(I)'
_cod_data_source_file d1sm00770j2.cif
_cod_data_source_block mo_dg14_rt_0m
_cod_depositor_comments 'Adding full bibliography for 1564110.cif.'
_cod_original_cell_volume 1852.6(4)
_cod_database_code 1564110
_shelx_shelxl_version_number 2018/3
_shelx_space_group_comment
;
The symmetry employed for this shelxl refinement is uniquely defined
by the following loop, which should always be used as a source of
symmetry information in preference to the above space-group names.
They are only intended as comments.
;
_shelx_estimated_absorpt_t_max 0.997
_shelx_estimated_absorpt_t_min 0.936
_olex2_refinement_description
;
1. Fixed Uiso
 At 1.2 times of:
  All C(H) groups, All C(H,H) groups
 At 1.5 times of:
  All C(H,H,H) groups, All O(H) groups
2.a Ternary CH refined with riding coordinates:
 C2(H2B), C5(H5)
2.b Secondary CH2 refined with riding coordinates:
 C8(H8A,H8B)
2.c Aromatic/amide H refined with riding coordinates:
 C10(H10), C12(H12), C13(H13), C14(H14), C15(H15), C17(H17), C18(H18)
2.d Idealised Me refined as rotating group:
 C3(H3A,H3B,H3C), C6(H6A,H6B,H6C)
2.e Idealised tetrahedral OH refined as rotating group:
 O2(H2)
;
_olex2_submission_special_instructions 'No special instructions were received'

loop_
_space_group_symop_operation_xyz
'x, y, z'
'-x+1/2, -y, z+1/2'
'-x, y+1/2, -z+1/2'
'x+1/2, -y+1/2, -z'

loop_
_atom_site_label
_atom_site_type_symbol
_atom_site_fract_x
_atom_site_fract_y
_atom_site_fract_z
_atom_site_U_iso_or_equiv
_atom_site_adp_type
_atom_site_occupancy
_atom_site_site_symmetry_order
_atom_site_calc_flag
_atom_site_refinement_flags_posn
_atom_site_refinement_flags_adp
_atom_site_refinement_flags_occupancy
_atom_site_disorder_assembly
_atom_site_disorder_group
O1 O 0.6176(5) 0.6416(3) 0.80162(8) 0.0599(8) Uani 1 1 d . . . . .
O2 O 0.6980(4) 0.8771(3) 0.78146(7) 0.0469(7) Uani 1 1 d . . . . .
H2 H 0.757980 0.885731 0.801633 0.070 Uiso 1 1 calc GR . . . .
O3 O 0.7427(4) 0.6234(3) 0.69323(7) 0.0578(8) Uani 1 1 d . . . . .
O4 O 0.3573(5) 0.6867(3) 0.62655(8) 0.0664(9) Uani 1 1 d . . . . .
O5 O 0.7918(4) 0.6139(3) 0.56175(7) 0.0524(7) Uani 1 1 d . . . . .
N1 N 0.5185(5) 0.8125(4) 0.71444(9) 0.0394(8) Uani 1 1 d . . . . .
H1 H 0.471(5) 0.905(4) 0.7120(9) 0.034(10) Uiso 1 1 d . . . . .
N2 N 0.7248(6) 0.7602(4) 0.62382(9) 0.0457(9) Uani 1 1 d . . . . .
H2A H 0.854(6) 0.755(4) 0.6114(10) 0.050(12) Uiso 1 1 d . . . . .
C1 C 0.5972(5) 0.7428(4) 0.77911(11) 0.0365(9) Uani 1 1 d . . . . .
C2 C 0.4433(6) 0.7261(4) 0.74614(10) 0.0372(9) Uani 1 1 d . . . . .
H2B H 0.437969 0.616492 0.739458 0.045 Uiso 1 1 calc R . . . .
C3 C 0.2030(6) 0.7763(5) 0.75679(11) 0.0555(12) Uani 1 1 d . . . . .
H3A H 0.099391 0.753130 0.737179 0.083 Uiso 1 1 calc GR . . . .
H3B H 0.201690 0.885447 0.761450 0.083 Uiso 1 1 calc GR . . . .
H3C H 0.156365 0.722011 0.778441 0.083 Uiso 1 1 calc GR . . . .
C4 C 0.6577(6) 0.7520(4) 0.68965(11) 0.0389(9) Uani 1 1 d . . . . .
C5 C 0.7127(6) 0.8538(4) 0.65663(10) 0.0407(9) Uani 1 1 d . . . . .
H5 H 0.590683 0.930238 0.653675 0.049 Uiso 1 1 calc R . . . .
C6 C 0.9381(6) 0.9384(4) 0.66260(11) 0.0591(12) Uani 1 1 d . . . . .
H6A H 0.965970 1.006780 0.642403 0.089 Uiso 1 1 calc GR . . . .
H6B H 1.059983 0.864665 0.664312 0.089 Uiso 1 1 calc GR . . . .
H6C H 0.930051 0.997143 0.684853 0.089 Uiso 1 1 calc GR . . . .
C7 C 0.5457(7) 0.6822(4) 0.61138(11) 0.0469(10) Uani 1 1 d . . . . .
C8 C 0.5754(7) 0.5875(5) 0.57759(11) 0.0564(12) Uani 1 1 d . . . . .
H8A H 0.559948 0.478884 0.583619 0.068 Uiso 1 1 calc R . . . .
H8B H 0.456967 0.613744 0.560099 0.068 Uiso 1 1 calc R . . . .
C9 C 0.8265(6) 0.5564(4) 0.52706(10) 0.0416(9) Uani 1 1 d . . . . .
C10 C 0.6823(6) 0.4610(4) 0.50880(10) 0.0437(10) Uani 1 1 d . . . . .
H10 H 0.547467 0.428704 0.519871 0.052 Uiso 1 1 calc R . . . .
C11 C 0.7361(6) 0.4102(4) 0.47291(11) 0.0413(9) Uani 1 1 d . . . . .
C12 C 0.5919(7) 0.3118(5) 0.45290(12) 0.0573(12) Uani 1 1 d . . . . .
H12 H 0.456488 0.277726 0.463484 0.069 Uiso 1 1 calc R . . . .
C13 C 0.6454(8) 0.2652(5) 0.41848(13) 0.0635(13) Uani 1 1 d . . . . .
H13 H 0.545786 0.200990 0.405768 0.076 Uiso 1 1 calc R . . . .
C14 C 0.8480(9) 0.3126(5) 0.40205(12) 0.0636(13) Uani 1 1 d . . . . .
H14 H 0.884007 0.280549 0.378459 0.076 Uiso 1 1 calc R . . . .
C15 C 0.9929(7) 0.4064(5) 0.42090(11) 0.0554(12) Uani 1 1 d . . . . .
H15 H 1.128747 0.437151 0.409927 0.066 Uiso 1 1 calc R . . . .
C16 C 0.9428(6) 0.4581(4) 0.45653(11) 0.0438(10) Uani 1 1 d . . . . .
C17 C 1.0875(6) 0.5576(5) 0.47665(12) 0.0528(11) Uani 1 1 d . . . . .
H17 H 1.224647 0.589823 0.466344 0.063 Uiso 1 1 calc R . . . .
C18 C 1.0305(6) 0.6069(5) 0.51062(11) 0.0489(11) Uani 1 1 d . . . . .
H18 H 1.126456 0.674412 0.523105 0.059 Uiso 1 1 calc R . . . .
O1W O 0.0793(6) 0.4575(4) 0.65986(10) 0.0591(9) Uani 1 1 d . . . . .
H1WA H 0.152(8) 0.524(6) 0.6492(13) 0.09(2) Uiso 1 1 d . . . . .
H1WB H -0.043(9) 0.516(7) 0.6680(15) 0.14(2) Uiso 1 1 d . . . . .

loop_
_atom_site_aniso_label
_atom_site_aniso_U_11
_atom_site_aniso_U_22
_atom_site_aniso_U_33
_atom_site_aniso_U_23
_atom_site_aniso_U_13
_atom_site_aniso_U_12
O1 0.088(2) 0.0421(16) 0.0493(19) 0.0161(16) -0.0200(16) -0.0130(16)
O2 0.0547(15) 0.0375(14) 0.0483(19) 0.0058(14) -0.0116(14) -0.0058(13)
O3 0.0681(18) 0.0453(16) 0.060(2) 0.0093(15) 0.0197(15) 0.0241(16)
O4 0.0610(17) 0.078(2) 0.060(2) -0.0143(18) 0.0185(16) -0.0108(16)
O5 0.0530(15) 0.0642(18) 0.0399(18) -0.0141(16) 0.0006(14) -0.0033(15)
N1 0.0544(19) 0.0320(18) 0.032(2) -0.0014(17) 0.0078(16) 0.0076(16)
N2 0.055(2) 0.052(2) 0.030(2) -0.0079(17) 0.0094(18) -0.0016(19)
C1 0.041(2) 0.0290(19) 0.039(3) 0.0000(19) 0.0048(18) 0.0007(18)
C2 0.048(2) 0.032(2) 0.031(2) -0.0012(18) 0.0053(19) -0.0051(17)
C3 0.041(2) 0.069(3) 0.056(3) 0.005(2) 0.006(2) -0.006(2)
C4 0.041(2) 0.041(2) 0.035(3) 0.000(2) -0.0009(19) 0.002(2)
C5 0.053(2) 0.042(2) 0.028(2) 0.0001(19) 0.0038(18) 0.0020(19)
C6 0.070(3) 0.059(3) 0.048(3) -0.005(2) 0.008(3) -0.010(2)
C7 0.061(3) 0.046(2) 0.034(3) 0.001(2) 0.002(2) -0.005(2)
C8 0.066(3) 0.061(3) 0.043(3) -0.012(2) 0.010(2) -0.011(2)
C9 0.049(2) 0.043(2) 0.033(3) -0.006(2) 0.002(2) 0.0037(19)
C10 0.046(2) 0.046(2) 0.039(3) -0.006(2) 0.004(2) -0.0040(19)
C11 0.052(2) 0.037(2) 0.035(3) -0.003(2) 0.000(2) -0.0004(19)
C12 0.062(3) 0.057(3) 0.053(3) -0.017(2) 0.001(2) -0.009(2)
C13 0.077(3) 0.059(3) 0.055(3) -0.019(3) -0.008(3) -0.001(3)
C14 0.096(3) 0.060(3) 0.035(3) -0.007(3) 0.004(3) 0.011(3)
C15 0.073(3) 0.054(3) 0.040(3) 0.002(2) 0.009(2) 0.002(2)
C16 0.054(2) 0.040(2) 0.038(3) 0.000(2) 0.002(2) 0.001(2)
C17 0.049(2) 0.057(3) 0.053(3) -0.001(2) 0.008(2) -0.005(2)
C18 0.045(2) 0.049(2) 0.052(3) -0.008(2) -0.004(2) -0.006(2)
O1W 0.0612(19) 0.059(2) 0.057(2) 0.0010(18) 0.0065(18) 0.0157(19)

loop_
_atom_type_symbol
_atom_type_description
_atom_type_scat_dispersion_real
_atom_type_scat_dispersion_imag
_atom_type_scat_source
C C 0.0033 0.0016 'International Tables Vol C Tables 4.2.6.8 and 6.1.1.4'
H H 0.0000 0.0000 'International Tables Vol C Tables 4.2.6.8 and 6.1.1.4'
N N 0.0061 0.0033 'International Tables Vol C Tables 4.2.6.8 and 6.1.1.4'
O O 0.0106 0.0060 'International Tables Vol C Tables 4.2.6.8 and 6.1.1.4'

loop_
_geom_angle_atom_site_label_1
_geom_angle_atom_site_label_2
_geom_angle_atom_site_label_3
_geom_angle
_geom_angle_site_symmetry_1
_geom_angle_site_symmetry_3
_geom_angle_publ_flag
C1 O2 H2 109.5 . . ?
C9 O5 C8 116.8(3) . . ?
C2 N1 H1 118(2) . . ?
C4 N1 H1 120(2) . . ?
C4 N1 C2 122.0(3) . . ?
C5 N2 H2A 120(2) . . ?
C7 N2 H2A 118(2) . . ?
C7 N2 C5 121.9(3) . . ?
O1 C1 O2 123.8(3) . . ?
O1 C1 C2 122.1(3) . . ?
O2 C1 C2 114.0(3) . . ?
N1 C2 C1 114.0(3) . . ?
N1 C2 H2B 108.1 . . ?
N1 C2 C3 109.8(3) . . ?
C1 C2 H2B 108.1 . . ?
C1 C2 C3 108.6(3) . . ?
C3 C2 H2B 108.1 . . ?
C2 C3 H3A 109.5 . . ?
C2 C3 H3B 109.5 . . ?
C2 C3 H3C 109.5 . . ?
H3A C3 H3B 109.5 . . ?
H3A C3 H3C 109.5 . . ?
H3B C3 H3C 109.5 . . ?
O3 C4 N1 122.3(4) . . ?
O3 C4 C5 121.5(3) . . ?
N1 C4 C5 116.2(3) . . ?
N2 C5 C4 110.0(3) . . ?
N2 C5 H5 108.8 . . ?
N2 C5 C6 110.2(3) . . ?
C4 C5 H5 108.8 . . ?
C6 C5 C4 110.3(3) . . ?
C6 C5 H5 108.8 . . ?
C5 C6 H6A 109.5 . . ?
C5 C6 H6B 109.5 . . ?
C5 C6 H6C 109.5 . . ?
H6A C6 H6B 109.5 . . ?
H6A C6 H6C 109.5 . . ?
H6B C6 H6C 109.5 . . ?
O4 C7 N2 122.4(4) . . ?
O4 C7 C8 119.5(4) . . ?
N2 C7 C8 118.1(4) . . ?
O5 C8 C7 110.8(3) . . ?
O5 C8 H8A 109.5 . . ?
O5 C8 H8B 109.5 . . ?
C7 C8 H8A 109.5 . . ?
C7 C8 H8B 109.5 . . ?
H8A C8 H8B 108.1 . . ?
O5 C9 C18 114.0(3) . . ?
C10 C9 O5 125.5(3) . . ?
C10 C9 C18 120.5(4) . . ?
C9 C10 H10 119.8 . . ?
C9 C10 C11 120.3(3) . . ?
C11 C10 H10 119.8 . . ?
C12 C11 C10 122.4(3) . . ?
C12 C11 C16 118.2(4) . . ?
C16 C11 C10 119.4(3) . . ?
C11 C12 H12 119.2 . . ?
C13 C12 C11 121.6(4) . . ?
C13 C12 H12 119.2 . . ?
C12 C13 H13 119.7 . . ?
C12 C13 C14 120.6(4) . . ?
C14 C13 H13 119.7 . . ?
C13 C14 H14 120.4 . . ?
C15 C14 C13 119.3(4) . . ?
C15 C14 H14 120.4 . . ?
C14 C15 H15 119.1 . . ?
C14 C15 C16 121.9(4) . . ?
C16 C15 H15 119.1 . . ?
C11 C16 C17 118.2(3) . . ?
C15 C16 C11 118.5(4) . . ?
C15 C16 C17 123.4(4) . . ?
C16 C17 H17 119.3 . . ?
C18 C17 C16 121.4(4) . . ?
C18 C17 H17 119.3 . . ?
C9 C18 H18 119.9 . . ?
C17 C18 C9 120.2(4) . . ?
C17 C18 H18 119.9 . . ?
H1WA O1W H1WB 100(4) . . ?

loop_
_geom_bond_atom_site_label_1
_geom_bond_atom_site_label_2
_geom_bond_distance
_geom_bond_site_symmetry_2
_geom_bond_publ_flag
O1 C1 1.208(4) . ?
O2 H2 0.8200 . ?
O2 C1 1.307(4) . ?
O3 C4 1.227(4) . ?
O4 C7 1.235(4) . ?
O5 C8 1.412(4) . ?
O5 C9 1.377(4) . ?
N1 H1 0.85(3) . ?
N1 C2 1.448(5) . ?
N1 C4 1.326(4) . ?
N2 H2A 0.89(4) . ?
N2 C5 1.449(4) . ?
N2 C7 1.328(5) . ?
C1 C2 1.512(5) . ?
C2 H2B 0.9800 . ?
C2 C3 1.524(5) . ?
C3 H3A 0.9600 . ?
C3 H3B 0.9600 . ?
C3 H3C 0.9600 . ?
C4 C5 1.528(5) . ?
C5 H5 0.9800 . ?
C5 C6 1.525(5) . ?
C6 H6A 0.9600 . ?
C6 H6B 0.9600 . ?
C6 H6C 0.9600 . ?
C7 C8 1.492(5) . ?
C8 H8A 0.9700 . ?
C8 H8B 0.9700 . ?
C9 C10 1.357(5) . ?
C9 C18 1.407(5) . ?
C10 H10 0.9300 . ?
C10 C11 1.419(5) . ?
C11 C12 1.405(5) . ?
C11 C16 1.413(5) . ?
C12 H12 0.9300 . ?
C12 C13 1.357(6) . ?
C13 H13 0.9300 . ?
C13 C14 1.392(6) . ?
C14 H14 0.9300 . ?
C14 C15 1.362(5) . ?
C15 H15 0.9300 . ?
C15 C16 1.408(5) . ?
C16 C17 1.414(5) . ?
C17 H17 0.9300 . ?
C17 C18 1.354(5) . ?
C18 H18 0.9300 . ?
O1W H1WA 0.82(5) . ?
O1W H1WB 0.93(6) . ?

loop_
_geom_hbond_atom_site_label_D
_geom_hbond_atom_site_label_H
_geom_hbond_atom_site_label_A
_geom_hbond_distance_DH
_geom_hbond_distance_HA
_geom_hbond_distance_DA
_geom_hbond_angle_DHA
_geom_hbond_site_symmetry_A
_geom_hbond_publ_flag
O1W H1WB O3 0.93(6) 1.81(6) 2.727(4) 168(5) 1_455 yes

loop_
_geom_torsion_atom_site_label_1
_geom_torsion_atom_site_label_2
_geom_torsion_atom_site_label_3
_geom_torsion_atom_site_label_4
_geom_torsion
_geom_torsion_site_symmetry_1
_geom_torsion_site_symmetry_2
_geom_torsion_site_symmetry_3
_geom_torsion_site_symmetry_4
_geom_torsion_publ_flag
O1 C1 C2 N1 -150.5(3) . . . . ?
O1 C1 C2 C3 86.7(4) . . . . ?
O2 C1 C2 N1 31.6(4) . . . . ?
O2 C1 C2 C3 -91.1(4) . . . . ?
O3 C4 C5 N2 39.6(5) . . . . ?
O3 C4 C5 C6 -82.0(4) . . . . ?
O4 C7 C8 O5 172.0(4) . . . . ?
O5 C9 C10 C11 179.5(3) . . . . ?
O5 C9 C18 C17 179.1(3) . . . . ?
N1 C4 C5 N2 -142.1(3) . . . . ?
N1 C4 C5 C6 96.2(4) . . . . ?
N2 C7 C8 O5 -7.3(5) . . . . ?
C2 N1 C4 O3 -4.8(5) . . . . ?
C2 N1 C4 C5 176.9(3) . . . . ?
C4 N1 C2 C1 90.0(4) . . . . ?
C4 N1 C2 C3 -147.8(3) . . . . ?
C5 N2 C7 O4 1.3(6) . . . . ?
C5 N2 C7 C8 -179.3(3) . . . . ?
C7 N2 C5 C4 62.4(4) . . . . ?
C7 N2 C5 C6 -175.9(4) . . . . ?
C8 O5 C9 C10 -8.7(5) . . . . ?
C8 O5 C9 C18 170.5(3) . . . . ?
C9 O5 C8 C7 -168.5(3) . . . . ?
C9 C10 C11 C12 -179.8(4) . . . . ?
C9 C10 C11 C16 0.9(5) . . . . ?
C10 C9 C18 C17 -1.6(6) . . . . ?
C10 C11 C12 C13 179.5(4) . . . . ?
C10 C11 C16 C15 -180.0(3) . . . . ?
C10 C11 C16 C17 -0.9(5) . . . . ?
C11 C12 C13 C14 0.8(7) . . . . ?
C11 C16 C17 C18 -0.3(6) . . . . ?
C12 C11 C16 C15 0.7(5) . . . . ?
C12 C11 C16 C17 179.8(3) . . . . ?
C12 C13 C14 C15 0.1(7) . . . . ?
C13 C14 C15 C16 -0.5(6) . . . . ?
C14 C15 C16 C11 0.1(6) . . . . ?
C14 C15 C16 C17 -178.9(4) . . . . ?
C15 C16 C17 C18 178.7(4) . . . . ?
C16 C11 C12 C13 -1.2(6) . . . . ?
C16 C17 C18 C9 1.6(6) . . . . ?
C18 C9 C10 C11 0.4(5) . . . . ?
